data_9011804
loop_
_publ_author_name
'Steele, I. M.'
'Pluth, J. J.'
'Livingstone, A.'

_publ_section_title
;Crystal structure of macphersonite (Pb4SO4(CO3)2(OH)2): comparison with
 leadhillite Locality: Leadhills-Wanlockhead orefield, Scotland Note: space
 group changed from Pcab to Pbca
;
_journal_name_full 'Mineralogical Magazine'
_journal_page_first 451
_journal_page_last 459
_journal_paper_doi 10.1180/002646198547828
_journal_volume 62
_journal_year 1998
_chemical_compound_source 'Leadhills-Wanlockhead orefield, Scotland'
_chemical_formula_sum 'C2 H2 O12 Pb4 S'
_chemical_name_mineral Macphersonite
_space_group_IT_number 61
_symmetry_space_group_name_Hall '-P 2ac 2ab'
_symmetry_space_group_name_H-M 'P b c a'
_cell_angle_alpha 90
_cell_angle_beta 90
_cell_angle_gamma 90
_cell_formula_units_Z 8
_cell_length_a 9.242
_cell_length_b 23.050
_cell_length_c 10.383
_cell_volume 2211.871
_database_code_amcsd 0014534
_exptl_crystal_density_diffrn 6.480
_cod_original_formula_sum 'Pb4 S (O12 C2) H2'
_cod_database_code 9011804

loop_
_space_group_symop_operation_xyz
x,y,z
x,1/2-y,1/2+z
-x,1/2+y,1/2-z
1/2-x,1/2+y,z
1/2+x,1/2-y,-z
1/2+x,y,1/2-z
1/2-x,-y,1/2+z
-x,-y,-z

loop_
_atom_site_aniso_label
_atom_site_aniso_U_11
_atom_site_aniso_U_22
_atom_site_aniso_U_33
_atom_site_aniso_U_12
_atom_site_aniso_U_13
_atom_site_aniso_U_23
Pb1 0.01110 0.01790 0.02080 0.00060 -0.00020 -0.00020
Pb2 0.01220 0.01820 0.01870 0.00030 -0.00050 0.00090
Pb3 0.01740 0.01800 0.02420 -0.00270 -0.00340 -0.00110
Pb4 0.01880 0.02220 0.03030 -0.00300 0.00240 0.00270
S 0.01100 0.01700 0.02500 -0.00100 -0.00200 -0.00100
O-H1 0.01400 0.01400 0.04400 0.00700 -0.00600 -0.00100
O2 0.00300 0.02600 0.02000 0.00100 0.00100 -0.00200
O3 0.01200 0.03700 0.00600 -0.00300 0.00100 0.00000
O4 0.00900 0.04000 0.02000 0.00300 0.00200 -0.00400
O-H5 0.02000 0.01500 0.03300 0.00200 0.00400 0.00100
O6 0.01100 0.02100 0.02200 0.00300 0.00400 0.00900
O7 0.01000 0.03100 0.02400 0.00300 -0.00500 -0.00100
O8 0.03300 0.02300 0.03600 -0.01000 0.00200 -0.00900
O9 0.01900 0.03300 0.05900 -0.01400 -0.01000 0.01100
O10 0.01400 0.01700 0.02000 0.00100 0.00800 -0.00200
O11 0.03500 0.02000 0.02800 0.00100 -0.00100 0.00100
O12 0.05900 0.05200 0.02300 0.02600 -0.00600 -0.01200
C1 0.01100 0.00100 0.02100 0.00000 0.00200 0.00000
C2 0.00800 0.01400 0.01900 -0.00300 0.00300 0.00600

loop_
_atom_site_label
_atom_site_fract_x
_atom_site_fract_y
_atom_site_fract_z
_atom_site_U_iso_or_equiv
_atom_site_type_symbol
_atom_site_attached_hydrogens
Pb1 0.06550 0.44671 0.87282 0.01660 Pb 0
Pb2 0.39976 0.54944 0.88805 0.01640 Pb 0
Pb3 0.13688 0.83923 0.91390 0.01990 Pb 0
Pb4 0.53367 0.66070 0.65959 0.02380 Pb 0
S 0.26420 0.75620 0.61770 0.01750 S 0
O-H1 0.10000 0.35290 0.91600 0.02400 O 1
O2 0.38800 0.56540 0.63610 0.01600 O 0
O3 0.11200 0.42190 0.63750 0.01900 O 0
O4 0.17600 0.92550 0.73900 0.02300 O 0
O-H5 0.43800 0.64530 0.87000 0.02300 O 1
O6 0.18000 0.56560 0.74100 0.01800 O 0
O7 -0.18700 0.42330 0.97700 0.02200 O 0
O8 0.73400 0.69480 0.85100 0.03000 O 0
O9 0.41600 0.76480 0.64900 0.03700 O 0
O10 0.68200 0.56320 0.97400 0.01700 O 0
O11 0.23800 0.76500 0.47800 0.02800 O 0
O12 0.17200 0.79490 0.69100 0.04500 O 0
C1 0.24800 0.56480 0.63400 0.01100 C 0
C2 0.25100 0.92370 0.63300 0.01400 C 0

loop_
_cod_changelog_entry_id
_cod_changelog_entry_author
_cod_changelog_entry_date
_cod_changelog_entry_text
1
;cod-tools version 3.8.0
Id: cif_guess_AMCSD_atom_types 9574 2023-05-10 09:00:05Z saulius
;
2023-05-10T18:53:27+03:00
;Derived atom types and hydrogen counts
from atom names that follow the AMCSD naming convention
(Wat == water, O-H == hydroxyl).
;
2
;cod-tools version 3.10.1
Id: cif_fix_AMCSD_aniso_labels 10200 2024-08-01 14:09:44Z saulius
;
2024-08-02T12:21:43+03:00
;Changed the following '_atom_site_aniso_label' values:
'OH1' -> 'O-H1'
'OH5' -> 'O-H5'
;

loop_
_cod_related_entry_id
_cod_related_entry_database
_cod_related_entry_code
1 AMCSD 0014534
